data_7061708
loop_
_publ_author_name
'Tiunova, A. V.'
'Kazakova, A. V.'
'Korchagin, D. V.'
'Shilov, G. V.'
'Zakharov, K. V.'
'Vasiliev, A. N.'
'Yagubskii, E. B.'

_publ_section_title
;
 The effect of fluorine substituents on the crystal structure and spin
 crossover behavior of the cation [MnIII(3,5-diHal-sal2323)]+ complex
 family with BPh4 anions
;
_journal_issue 35
_journal_name_full 'New Journal of Chemistry'
_journal_page_first 16880
_journal_page_last 16888
_journal_paper_doi 10.1039/D2NJ02872G
_journal_volume 46
_journal_year 2022
_chemical_formula_moiety 'C22 H24 Br2 F2 Mn N4 O2, C24 H20 B'
_chemical_formula_sum 'C46 H44 B Br2 F2 Mn N4 O2'
_chemical_formula_weight 948.42
_space_group_crystal_system monoclinic
_space_group_IT_number 14
_space_group_name_Hall '-P 2yn'
_space_group_name_H-M_alt 'P 1 21/n 1'
_atom_sites_solution_hydrogens mixed
_audit_creation_method SHELXL-2018/3
_audit_update_record
;
2022-03-29 deposited with the CCDC.	2022-08-08 downloaded from the CCDC.
;
_cell_angle_alpha 90
_cell_angle_beta 116.719(7)
_cell_angle_gamma 90
_cell_formula_units_Z 4
_cell_length_a 14.3588(9)
_cell_length_b 22.9189(12)
_cell_length_c 14.4698(9)
_cell_measurement_reflns_used 3802
_cell_measurement_temperature 240.0(1)
_cell_measurement_theta_max 29.0950
_cell_measurement_theta_min 2.8309
_cell_volume 4253.4(5)
_computing_cell_refinement 'CrysAlisPro 1.171.39.46 (Rigaku OD, 2018)'
_computing_data_collection 'CrysAlisPro 1.171.39.46 (Rigaku OD, 2018)'
_computing_data_reduction 'CrysAlisPro 1.171.39.46 (Rigaku OD, 2018)'
_computing_structure_refinement 'SHELXL-2018/3 (Sheldrick, 2018)'
_computing_structure_solution 'SIR92 (Giacovazzo et al, 1992)'
_diffrn_ambient_temperature 240.0(1)
_diffrn_detector_area_resol_mean 16.2060
_diffrn_measured_fraction_theta_full 0.999
_diffrn_measured_fraction_theta_max 0.998
_diffrn_measurement_device_type 'Xcalibur, Eos'
_diffrn_measurement_method '\w scans'
_diffrn_radiation_monochromator graphite
_diffrn_radiation_source 'Enhance (Mo) X-ray Source'
_diffrn_radiation_type 'Mo K\a'
_diffrn_radiation_wavelength 0.7107
_diffrn_reflns_av_R_equivalents 0.0431
_diffrn_reflns_av_unetI/netI 0.0997
_diffrn_reflns_Laue_measured_fraction_full 0.999
_diffrn_reflns_Laue_measured_fraction_max 0.998
_diffrn_reflns_limit_h_max 15
_diffrn_reflns_limit_h_min -17
_diffrn_reflns_limit_k_max 16
_diffrn_reflns_limit_k_min -28
_diffrn_reflns_limit_l_max 18
_diffrn_reflns_limit_l_min -11
_diffrn_reflns_number 17664
_diffrn_reflns_point_group_measured_fraction_full 0.999
_diffrn_reflns_point_group_measured_fraction_max 0.998
_diffrn_reflns_theta_full 25.242
_diffrn_reflns_theta_max 26.320
_diffrn_reflns_theta_min 2.837
_exptl_absorpt_coefficient_mu 2.241
_exptl_absorpt_correction_T_max 1.00000
_exptl_absorpt_correction_T_min 0.86696
_exptl_absorpt_correction_type multi-scan
_exptl_absorpt_process_details
;
CrysAlisPro, Agilent Technologies,
Version 1.171.36.20 (release 27-06-2012 CrysAlis171 .NET)
(compiled Jul 11 2012,15:38:31)
Empirical absorption correction using spherical harmonics,
 implemented in SCALE3 ABSPACK scaling algorithm.
;
_exptl_crystal_colour black
_exptl_crystal_density_diffrn 1.481
_exptl_crystal_description prism
_exptl_crystal_F_000 1928
_exptl_crystal_size_max 0.35
_exptl_crystal_size_mid 0.2
_exptl_crystal_size_min 0.15
_refine_diff_density_max 0.598
_refine_diff_density_min -0.538
_refine_diff_density_rms 0.064
_refine_ls_extinction_method none
_refine_ls_goodness_of_fit_ref 0.928
_refine_ls_hydrogen_treatment mixed
_refine_ls_matrix_type full
_refine_ls_number_parameters 531
_refine_ls_number_reflns 8628
_refine_ls_number_restraints 0
_refine_ls_restrained_S_all 0.928
_refine_ls_R_factor_all 0.1006
_refine_ls_R_factor_gt 0.0479
_refine_ls_shift/su_max 0.001
_refine_ls_shift/su_mean 0.000
_refine_ls_structure_factor_coef Fsqd
_refine_ls_weighting_details 'w=1/[\s^2^(Fo^2^)+(0.0103P)^2^] where P=(Fo^2^+2Fc^2^)/3'
_refine_ls_weighting_scheme calc
_refine_ls_wR_factor_gt 0.0623
_refine_ls_wR_factor_ref 0.0799
_reflns_Friedel_coverage 0.000
_reflns_number_gt 5011
_reflns_number_total 8628
_reflns_threshold_expression 'I > 2\s(I)'
_cod_data_source_file d2nj02872g2.cif
_cod_data_source_block 5_240
_cod_depositor_comments 'Adding full bibliography for 7061703--7061711.cif.'
_cod_original_sg_symbol_H-M 'P 21/n'
_cod_database_code 7061708
_shelx_shelxl_version_number 2018/3
_shelx_space_group_comment
;
The symmetry employed for this shelxl refinement is uniquely defined
by the following loop, which should always be used as a source of
symmetry information in preference to the above space-group names.
They are only intended as comments.
;

loop_
_space_group_symop_operation_xyz
'x, y, z'
'-x+1/2, y+1/2, -z+1/2'
'-x, -y, -z'
'x-1/2, -y-1/2, z-1/2'

loop_
_atom_site_label
_atom_site_type_symbol
_atom_site_fract_x
_atom_site_fract_y
_atom_site_fract_z
_atom_site_U_iso_or_equiv
_atom_site_adp_type
_atom_site_occupancy
_atom_site_site_symmetry_order
_atom_site_calc_flag
_atom_site_refinement_flags_posn
_atom_site_refinement_flags_adp
_atom_site_refinement_flags_occupancy
_atom_site_disorder_assembly
_atom_site_disorder_group
Mn1 Mn 0.83330(4) 0.17593(2) 0.14640(4) 0.03406(15) Uani 1 1 d . . . . .
Br2 Br 0.42403(3) 0.02699(2) -0.30286(3) 0.06376(16) Uani 1 1 d . . . . .
Br1 Br 1.33857(3) 0.03578(2) 0.27166(4) 0.06881(16) Uani 1 1 d . . . . .
F1 F 1.15446(15) 0.23482(9) 0.23211(16) 0.0563(6) Uani 1 1 d . . . . .
O1 O 0.97622(17) 0.18947(10) 0.20974(16) 0.0349(6) Uani 1 1 d . . . . .
O2 O 0.68926(17) 0.16402(11) 0.08258(16) 0.0412(7) Uani 1 1 d . . . . .
N1 N 0.8655(2) 0.08925(13) 0.1941(2) 0.0368(8) Uani 1 1 d . . . . .
N2 N 0.8221(2) 0.18435(13) -0.0033(2) 0.0365(8) Uani 1 1 d . . . . .
F2 F 0.52356(18) 0.10280(13) 0.06600(17) 0.0889(10) Uani 1 1 d . . . . .
C1 C 1.0425(3) 0.09174(16) 0.2151(2) 0.0319(9) Uani 1 1 d . . . . .
C2 C 1.0500(3) 0.15282(16) 0.2160(2) 0.0314(9) Uani 1 1 d . . . . .
C3 C 1.1458(3) 0.17572(16) 0.2303(3) 0.0345(9) Uani 1 1 d . . . . .
C6 C 1.1291(3) 0.05704(16) 0.2323(2) 0.0393(10) Uani 1 1 d . . . . .
H6A H 1.124023 0.016620 0.233484 0.047 Uiso 1 1 calc R U . . .
N3 N 0.8222(2) 0.18953(15) 0.2910(2) 0.0422(9) Uani 1 1 d . . . . .
N4 N 0.8224(3) 0.27139(15) 0.1437(2) 0.0430(9) Uani 1 1 d . . . . .
C13 C 0.5967(3) 0.09784(16) -0.1757(3) 0.0412(10) Uani 1 1 d . . . . .
H13A H 0.612748 0.096558 -0.231194 0.049 Uiso 1 1 calc R U . . .
C5 C 1.2211(3) 0.08243(18) 0.2473(3) 0.0422(10) Uani 1 1 d . . . . .
C4 C 1.2302(3) 0.14273(17) 0.2455(2) 0.0399(10) Uani 1 1 d . . . . .
H4A H 1.292242 0.160050 0.254364 0.048 Uiso 1 1 calc R U . . .
C8 C 0.6613(3) 0.12952(15) -0.0859(2) 0.0340(9) Uani 1 1 d . . . . .
C12 C 0.5113(3) 0.06923(17) -0.1819(3) 0.0442(10) Uani 1 1 d . . . . .
C9 C 0.6364(3) 0.13292(17) -0.0026(3) 0.0380(10) Uani 1 1 d . . . . .
C23 C 0.9754(3) -0.14032(17) 0.3932(2) 0.0387(10) Uani 1 1 d . . . . .
C41 C 0.9659(3) -0.11085(16) 0.2088(3) 0.0432(10) Uani 1 1 d . . . . .
C15 C 0.7920(3) 0.05858(17) 0.2233(3) 0.0456(10) Uani 1 1 d . . . . .
H15A H 0.808852 0.017342 0.232753 0.055 Uiso 1 1 calc R U . . .
H15B H 0.721422 0.062705 0.168647 0.055 Uiso 1 1 calc R U . . .
C14 C 0.7489(3) 0.16168(15) -0.0845(3) 0.0384(10) Uani 1 1 d . . . . .
H14A H 0.752222 0.166186 -0.146853 0.046 Uiso 1 1 calc R U . . .
C7 C 0.9515(3) 0.06377(16) 0.2143(2) 0.0397(10) Uani 1 1 d . . . . .
H7A H 0.956204 0.024142 0.229575 0.048 Uiso 1 1 calc R U . . .
C22 C 0.8942(3) 0.22487(17) -0.0184(3) 0.0456(11) Uani 1 1 d . . . . .
H22A H 0.887314 0.220556 -0.087912 0.055 Uiso 1 1 calc R U . . .
H22B H 0.965560 0.215648 0.030205 0.055 Uiso 1 1 calc R U . . .
C24 C 0.9603(3) -0.18515(17) 0.4507(2) 0.0398(10) Uani 1 1 d . . . . .
H24A H 0.981760 -0.222676 0.444805 0.048 Uiso 1 1 calc R U . . .
C25 C 0.9146(3) -0.17595(19) 0.5164(2) 0.0464(11) Uani 1 1 d . . . . .
H25A H 0.908091 -0.206903 0.554622 0.056 Uiso 1 1 calc R U . . .
C35 C 1.0195(4) -0.21813(19) 0.2777(4) 0.0604(13) Uani 1 1 d . . . . .
B1 B 1.0287(4) -0.1501(2) 0.3137(3) 0.0421(12) Uani 1 1 d . . . . .
C19 C 0.8414(3) 0.29029(18) 0.2488(3) 0.0546(12) Uani 1 1 d . . . . .
H19A H 0.816386 0.329879 0.246073 0.066 Uiso 1 1 calc R U . . .
H19B H 0.915574 0.289710 0.294757 0.066 Uiso 1 1 calc R U . . .
C42 C 0.8589(3) -0.09893(18) 0.1653(3) 0.0597(13) Uani 1 1 d . . . . .
H42A H 0.821779 -0.111181 0.200440 0.072 Uiso 1 1 calc R U . . .
C16 C 0.7993(3) 0.08431(18) 0.3233(3) 0.0519(12) Uani 1 1 d . . . . .
H16A H 0.759962 0.059560 0.347583 0.062 Uiso 1 1 calc R U . . .
H16B H 0.871596 0.083113 0.375090 0.062 Uiso 1 1 calc R U . . .
C29 C 1.1499(3) -0.12770(18) 0.3673(3) 0.0449(11) Uani 1 1 d . . . . .
C20 C 0.8898(3) 0.30373(17) 0.1074(3) 0.0487(11) Uani 1 1 d . . . . .
H20A H 0.962292 0.295848 0.154215 0.058 Uiso 1 1 calc R U . . .
H20B H 0.878176 0.345265 0.110009 0.058 Uiso 1 1 calc R U . . .
C21 C 0.8693(3) 0.28743(17) -0.0019(3) 0.0506(11) Uani 1 1 d . . . . .
H21A H 0.909793 0.313355 -0.022820 0.061 Uiso 1 1 calc R U . . .
H21B H 0.796297 0.294654 -0.047611 0.061 Uiso 1 1 calc R U . . .
C27 C 0.8929(3) -0.0758(2) 0.4702(3) 0.0543(12) Uani 1 1 d . . . . .
H27A H 0.870527 -0.038472 0.475888 0.065 Uiso 1 1 calc R U . . .
C28 C 0.9400(3) -0.08549(18) 0.4070(3) 0.0480(11) Uani 1 1 d . . . . .
H28A H 0.948824 -0.053874 0.371384 0.058 Uiso 1 1 calc R U . . .
C17 C 0.7601(3) 0.14631(19) 0.3162(3) 0.0513(12) Uani 1 1 d . . . . .
H17A H 0.688213 0.148066 0.263547 0.062 Uiso 1 1 calc R U . . .
H17B H 0.761475 0.156862 0.381747 0.062 Uiso 1 1 calc R U . . .
C30 C 1.1798(3) -0.07436(19) 0.4176(3) 0.0551(12) Uani 1 1 d . . . . .
H30A H 1.129583 -0.052475 0.426076 0.066 Uiso 1 1 calc R U . . .
C34 C 1.2302(4) -0.1575(2) 0.3588(3) 0.0609(13) Uani 1 1 d . . . . .
H34A H 1.215436 -0.193554 0.325667 0.073 Uiso 1 1 calc R U . . .
C36 C 0.9542(4) -0.2372(2) 0.1768(4) 0.0790(16) Uani 1 1 d . . . . .
H36A H 0.915615 -0.209573 0.127229 0.095 Uiso 1 1 calc R U . . .
C11 C 0.4849(3) 0.07050(18) -0.1007(3) 0.0543(12) Uani 1 1 d . . . . .
H11A H 0.426754 0.050599 -0.104656 0.065 Uiso 1 1 calc R U . . .
C18 C 0.7853(3) 0.24985(19) 0.2894(3) 0.0558(12) Uani 1 1 d . . . . .
H18A H 0.798932 0.261555 0.358790 0.067 Uiso 1 1 calc R U . . .
H18B H 0.710760 0.251960 0.245529 0.067 Uiso 1 1 calc R U . . .
C46 C 1.0145(3) -0.09197(17) 0.1492(3) 0.0530(12) Uani 1 1 d . . . . .
H46A H 1.085538 -0.098862 0.173636 0.064 Uiso 1 1 calc R U . . .
C33 C 1.3315(4) -0.1362(2) 0.3974(3) 0.0794(16) Uani 1 1 d . . . . .
H33A H 1.382413 -0.157852 0.389887 0.095 Uiso 1 1 calc R U . . .
C10 C 0.5474(3) 0.1021(2) -0.0144(3) 0.0538(12) Uani 1 1 d . . . . .
C32 C 1.3563(4) -0.0832(3) 0.4466(3) 0.0785(17) Uani 1 1 d . . . . .
H32A H 1.424013 -0.068937 0.473168 0.094 Uiso 1 1 calc R U . . .
C31 C 1.2802(4) -0.0516(2) 0.4563(3) 0.0732(16) Uani 1 1 d . . . . .
H31A H 1.295454 -0.015256 0.488377 0.088 Uiso 1 1 calc R U . . .
C26 C 0.8788(3) -0.1214(2) 0.5252(3) 0.0526(12) Uani 1 1 d . . . . .
H26A H 0.846092 -0.115391 0.567152 0.063 Uiso 1 1 calc R U . . .
C43 C 0.8053(4) -0.0695(2) 0.0714(3) 0.0844(18) Uani 1 1 d . . . . .
H43A H 0.734240 -0.062157 0.045576 0.101 Uiso 1 1 calc R U . . .
C38 C 1.0688(6) -0.3230(4) 0.3194(6) 0.117(3) Uani 1 1 d . . . . .
H38A H 1.106629 -0.351773 0.366654 0.140 Uiso 1 1 calc R U . . .
C37 C 1.0770(4) -0.2616(2) 0.3464(5) 0.0946(19) Uani 1 1 d . . . . .
H37A H 1.123289 -0.250809 0.413448 0.114 Uiso 1 1 calc R U . . .
C39 C 1.0028(6) -0.3348(4) 0.2216(8) 0.146(4) Uani 1 1 d . . . . .
H39A H 0.996175 -0.373807 0.202149 0.175 Uiso 1 1 calc R U . . .
C45 C 0.9619(4) -0.0637(2) 0.0558(3) 0.0757(16) Uani 1 1 d . . . . .
H45A H 0.997364 -0.052694 0.018392 0.091 Uiso 1 1 calc R U . . .
C44 C 0.8576(5) -0.0515(2) 0.0176(3) 0.094(2) Uani 1 1 d . . . . .
H44A H 0.822894 -0.031180 -0.044207 0.113 Uiso 1 1 calc R U . . .
C40 C 0.9444(5) -0.2963(3) 0.1472(6) 0.119(3) Uani 1 1 d . . . . .
H40A H 0.900140 -0.308194 0.080174 0.143 Uiso 1 1 calc R U . . .
H1 H 0.885(2) 0.1871(13) 0.334(2) 0.024(10) Uiso 1 1 d . . . . .
H2 H 0.761(3) 0.2751(16) 0.104(2) 0.056(14) Uiso 1 1 d . . . . .

loop_
_atom_site_aniso_label
_atom_site_aniso_U_11
_atom_site_aniso_U_22
_atom_site_aniso_U_33
_atom_site_aniso_U_23
_atom_site_aniso_U_13
_atom_site_aniso_U_12
Mn1 0.0253(3) 0.0431(4) 0.0340(3) -0.0027(3) 0.0135(2) -0.0007(3)
Br2 0.0453(3) 0.0641(3) 0.0653(3) -0.0246(2) 0.0101(2) -0.0088(2)
Br1 0.0473(3) 0.0544(3) 0.1138(4) 0.0110(3) 0.0442(3) 0.0161(2)
F1 0.0414(14) 0.0365(14) 0.0955(16) -0.0019(13) 0.0349(13) -0.0047(11)
O1 0.0278(14) 0.0345(16) 0.0431(14) -0.0009(12) 0.0167(12) 0.0023(12)
O2 0.0247(14) 0.0634(19) 0.0343(13) -0.0092(13) 0.0121(11) -0.0007(13)
N1 0.0277(18) 0.044(2) 0.0400(17) -0.0059(15) 0.0167(15) -0.0067(15)
N2 0.0337(19) 0.039(2) 0.0381(16) -0.0064(16) 0.0178(15) -0.0043(15)
F2 0.0560(17) 0.157(3) 0.0718(15) -0.0364(18) 0.0448(14) -0.0417(17)
C1 0.028(2) 0.040(2) 0.0295(18) -0.0012(18) 0.0144(16) -0.0012(18)
C2 0.031(2) 0.035(2) 0.0286(18) -0.0030(18) 0.0140(17) -0.0012(18)
C3 0.034(2) 0.028(2) 0.045(2) 0.0023(19) 0.0206(18) -0.0014(18)
C6 0.042(3) 0.032(2) 0.049(2) -0.0014(19) 0.025(2) -0.0004(19)
N3 0.0229(19) 0.059(3) 0.0411(19) -0.0038(18) 0.0110(16) 0.0031(18)
N4 0.030(2) 0.050(2) 0.043(2) -0.0028(18) 0.0113(17) 0.0047(18)
C13 0.042(2) 0.041(3) 0.038(2) -0.0060(19) 0.0152(19) 0.000(2)
C5 0.031(2) 0.050(3) 0.051(2) 0.003(2) 0.0237(19) 0.009(2)
C4 0.027(2) 0.050(3) 0.046(2) 0.002(2) 0.0195(18) -0.004(2)
C8 0.027(2) 0.034(2) 0.037(2) -0.0036(19) 0.0109(17) 0.0004(17)
C12 0.032(2) 0.043(3) 0.049(2) -0.007(2) 0.011(2) -0.002(2)
C9 0.027(2) 0.047(3) 0.039(2) -0.004(2) 0.0139(18) 0.0027(19)
C23 0.041(2) 0.043(3) 0.0318(19) -0.0017(19) 0.0161(18) -0.004(2)
C41 0.060(3) 0.038(3) 0.037(2) -0.011(2) 0.027(2) -0.009(2)
C15 0.036(2) 0.048(3) 0.058(2) 0.006(2) 0.027(2) -0.009(2)
C14 0.044(3) 0.039(2) 0.039(2) -0.0009(19) 0.0252(19) 0.0032(19)
C7 0.042(3) 0.036(2) 0.043(2) -0.0033(19) 0.021(2) -0.005(2)
C22 0.040(2) 0.057(3) 0.046(2) -0.002(2) 0.0247(19) -0.013(2)
C24 0.032(2) 0.053(3) 0.0340(19) -0.001(2) 0.0142(17) -0.0031(19)
C25 0.036(2) 0.070(3) 0.030(2) 0.001(2) 0.0119(18) -0.009(2)
C35 0.084(4) 0.038(3) 0.097(3) -0.002(3) 0.074(3) -0.005(3)
B1 0.050(3) 0.042(3) 0.043(2) -0.005(2) 0.029(2) -0.006(2)
C19 0.054(3) 0.052(3) 0.056(3) -0.015(2) 0.022(2) 0.007(2)
C42 0.064(3) 0.075(4) 0.044(2) -0.011(2) 0.027(2) -0.008(3)
C16 0.043(3) 0.072(3) 0.046(2) 0.008(2) 0.025(2) -0.012(2)
C29 0.060(3) 0.049(3) 0.030(2) 0.000(2) 0.024(2) 0.001(2)
C20 0.045(3) 0.039(3) 0.054(2) 0.002(2) 0.015(2) -0.005(2)
C21 0.046(3) 0.047(3) 0.054(2) 0.009(2) 0.018(2) -0.007(2)
C27 0.054(3) 0.067(3) 0.044(2) -0.017(2) 0.023(2) 0.004(2)
C28 0.056(3) 0.052(3) 0.041(2) 0.000(2) 0.026(2) 0.004(2)
C17 0.037(2) 0.082(4) 0.044(2) -0.008(2) 0.026(2) -0.009(2)
C30 0.060(3) 0.072(4) 0.041(2) -0.005(2) 0.030(2) -0.008(3)
C34 0.058(3) 0.070(4) 0.055(3) 0.004(2) 0.025(2) 0.006(3)
C36 0.092(4) 0.071(4) 0.117(4) -0.052(3) 0.085(3) -0.040(3)
C11 0.029(2) 0.065(3) 0.062(3) -0.008(3) 0.015(2) -0.008(2)
C18 0.049(3) 0.072(3) 0.051(2) -0.011(2) 0.027(2) 0.007(3)
C46 0.068(3) 0.052(3) 0.040(2) 0.001(2) 0.025(2) -0.004(2)
C33 0.057(4) 0.105(5) 0.074(3) 0.017(3) 0.027(3) 0.012(3)
C10 0.035(3) 0.081(4) 0.050(2) -0.014(2) 0.023(2) -0.006(2)
C32 0.053(4) 0.118(5) 0.052(3) 0.008(3) 0.012(3) -0.024(4)
C31 0.076(4) 0.096(4) 0.049(3) -0.017(3) 0.028(3) -0.029(3)
C26 0.040(3) 0.088(4) 0.033(2) -0.015(3) 0.0193(19) -0.012(3)
C43 0.070(4) 0.122(5) 0.046(3) -0.002(3) 0.013(3) 0.011(3)
C38 0.108(7) 0.104(7) 0.207(8) 0.034(7) 0.133(6) 0.017(5)
C37 0.131(5) 0.047(3) 0.179(6) 0.009(4) 0.134(5) 0.012(3)
C39 0.126(8) 0.068(5) 0.336(14) 0.015(8) 0.187(9) 0.014(6)
C45 0.100(5) 0.081(4) 0.056(3) 0.009(3) 0.044(3) 0.005(3)
C44 0.119(6) 0.121(5) 0.039(3) 0.013(3) 0.032(3) 0.021(4)
C40 0.104(5) 0.113(6) 0.199(7) -0.111(6) 0.120(5) -0.072(4)

loop_
_atom_type_symbol
_atom_type_description
_atom_type_scat_dispersion_real
_atom_type_scat_dispersion_imag
_atom_type_scat_source
C C 0.0033 0.0016 'International Tables Vol C Tables 4.2.6.8 and 6.1.1.4'
H H 0.0000 0.0000 'International Tables Vol C Tables 4.2.6.8 and 6.1.1.4'
N N 0.0061 0.0033 'International Tables Vol C Tables 4.2.6.8 and 6.1.1.4'
O O 0.0106 0.0060 'International Tables Vol C Tables 4.2.6.8 and 6.1.1.4'
F F 0.0171 0.0103 'International Tables Vol C Tables 4.2.6.8 and 6.1.1.4'
Mn Mn 0.3368 0.7283 'International Tables Vol C Tables 4.2.6.8 and 6.1.1.4'
Br Br -0.2901 2.4595 'International Tables Vol C Tables 4.2.6.8 and 6.1.1.4'
B B 0.0013 0.0007 'International Tables Vol C Tables 4.2.6.8 and 6.1.1.4'

loop_
_geom_angle_atom_site_label_1
_geom_angle_atom_site_label_2
_geom_angle_atom_site_label_3
_geom_angle
_geom_angle_site_symmetry_1
_geom_angle_site_symmetry_3
_geom_angle_publ_flag
O1 Mn1 O2 178.80(11) . . ?
O1 Mn1 N1 87.99(11) . . ?
O2 Mn1 N1 93.18(11) . . ?
O1 Mn1 N2 92.79(11) . . ?
O2 Mn1 N2 87.09(10) . . ?
N1 Mn1 N2 109.31(11) . . ?
O1 Mn1 N3 92.51(11) . . ?
O2 Mn1 N3 87.30(11) . . ?
N1 Mn1 N3 85.39(12) . . ?
N2 Mn1 N3 164.53(12) . . ?
O1 Mn1 N4 84.05(11) . . ?
O2 Mn1 N4 94.75(12) . . ?
N1 Mn1 N4 163.69(11) . . ?
N2 Mn1 N4 85.33(12) . . ?
N3 Mn1 N4 80.78(13) . . ?
C2 O1 Mn1 126.9(2) . . ?
C9 O2 Mn1 125.6(2) . . ?
C7 N1 C15 117.3(3) . . ?
C7 N1 Mn1 124.0(3) . . ?
C15 N1 Mn1 117.9(2) . . ?
C14 N2 C22 117.3(3) . . ?
C14 N2 Mn1 123.9(3) . . ?
C22 N2 Mn1 118.3(2) . . ?
C6 C1 C2 120.4(3) . . ?
C6 C1 C7 118.4(4) . . ?
C2 C1 C7 120.4(3) . . ?
O1 C2 C3 118.4(3) . . ?
O1 C2 C1 125.2(3) . . ?
C3 C2 C1 116.3(3) . . ?
C4 C3 F1 118.9(3) . . ?
C4 C3 C2 124.1(4) . . ?
F1 C3 C2 116.9(3) . . ?
C5 C6 C1 120.2(4) . . ?
C18 N3 C17 112.2(3) . . ?
C18 N3 Mn1 107.3(2) . . ?
C17 N3 Mn1 116.7(2) . . ?
C19 N4 C20 111.5(3) . . ?
C19 N4 Mn1 107.1(2) . . ?
C20 N4 Mn1 116.8(3) . . ?
C12 C13 C8 120.7(4) . . ?
C6 C5 C4 120.8(4) . . ?
C6 C5 Br1 120.4(3) . . ?
C4 C5 Br1 118.9(3) . . ?
C3 C4 C5 118.2(4) . . ?
C9 C8 C13 120.1(3) . . ?
C9 C8 C14 120.9(3) . . ?
C13 C8 C14 118.8(3) . . ?
C13 C12 C11 121.1(4) . . ?
C13 C12 Br2 120.7(3) . . ?
C11 C12 Br2 118.2(3) . . ?
O2 C9 C10 119.6(3) . . ?
O2 C9 C8 124.5(3) . . ?
C10 C9 C8 115.9(3) . . ?
C24 C23 C28 114.3(4) . . ?
C24 C23 B1 123.8(4) . . ?
C28 C23 B1 121.9(4) . . ?
C42 C41 C46 114.4(4) . . ?
C42 C41 B1 124.0(4) . . ?
C46 C41 B1 121.3(4) . . ?
N1 C15 C16 109.6(3) . . ?
N2 C14 C8 124.5(3) . . ?
N1 C7 C1 125.1(4) . . ?
N2 C22 C21 109.8(3) . . ?
C25 C24 C23 122.7(4) . . ?
C26 C25 C24 120.6(4) . . ?
C37 C35 C36 115.2(5) . . ?
C37 C35 B1 121.5(4) . . ?
C36 C35 B1 123.4(4) . . ?
C35 B1 C29 111.5(4) . . ?
C35 B1 C41 107.3(3) . . ?
C29 B1 C41 107.0(3) . . ?
C35 B1 C23 110.7(3) . . ?
C29 B1 C23 110.7(3) . . ?
C41 B1 C23 109.5(3) . . ?
N4 C19 C18 109.6(3) . . ?
C43 C42 C41 123.0(4) . . ?
C17 C16 C15 115.7(3) . . ?
C30 C29 C34 113.9(4) . . ?
C30 C29 B1 122.4(4) . . ?
C34 C29 B1 123.4(4) . . ?
N4 C20 C21 113.1(3) . . ?
C20 C21 C22 116.5(3) . . ?
C28 C27 C26 120.2(4) . . ?
C27 C28 C23 123.8(4) . . ?
N3 C17 C16 113.4(3) . . ?
C29 C30 C31 124.1(5) . . ?
C33 C34 C29 123.3(5) . . ?
C40 C36 C35 123.0(6) . . ?
C10 C11 C12 117.7(4) . . ?
N3 C18 C19 109.3(3) . . ?
C45 C46 C41 122.9(4) . . ?
C32 C33 C34 120.0(5) . . ?
F2 C10 C11 118.3(4) . . ?
F2 C10 C9 117.3(3) . . ?
C11 C10 C9 124.4(4) . . ?
C31 C32 C33 119.3(5) . . ?
C32 C31 C30 119.3(5) . . ?
C25 C26 C27 118.4(4) . . ?
C44 C43 C42 119.7(5) . . ?
C39 C38 C37 114.6(9) . . ?
C35 C37 C38 123.6(6) . . ?
C38 C39 C40 127.2(10) . . ?
C44 C45 C46 120.6(5) . . ?
C43 C44 C45 119.3(5) . . ?
C39 C40 C36 116.4(7) . . ?

loop_
_geom_bond_atom_site_label_1
_geom_bond_atom_site_label_2
_geom_bond_distance
_geom_bond_site_symmetry_2
_geom_bond_publ_flag
Mn1 O1 1.859(2) . ?
Mn1 O2 1.867(2) . ?
Mn1 N1 2.086(3) . ?
Mn1 N2 2.108(3) . ?
Mn1 N3 2.191(3) . ?
Mn1 N4 2.192(3) . ?
Br2 C12 1.897(3) . ?
Br1 C5 1.891(4) . ?
F1 C3 1.359(4) . ?
O1 C2 1.323(4) . ?
O2 C9 1.327(4) . ?
N1 C7 1.276(4) . ?
N1 C15 1.479(4) . ?
N2 C14 1.283(4) . ?
N2 C22 1.479(4) . ?
F2 C10 1.353(4) . ?
C1 C6 1.401(5) . ?
C1 C2 1.404(5) . ?
C1 C7 1.450(5) . ?
C2 C3 1.398(5) . ?
C3 C4 1.360(5) . ?
C6 C5 1.370(5) . ?
N3 C18 1.477(5) . ?
N3 C17 1.484(5) . ?
N4 C19 1.483(4) . ?
N4 C20 1.489(5) . ?
C13 C12 1.357(5) . ?
C13 C8 1.412(4) . ?
C5 C4 1.389(5) . ?
C8 C9 1.406(5) . ?
C8 C14 1.450(5) . ?
C12 C11 1.389(5) . ?
C9 C10 1.402(5) . ?
C23 C24 1.398(5) . ?
C23 C28 1.403(5) . ?
C23 B1 1.659(5) . ?
C41 C42 1.401(5) . ?
C41 C46 1.401(5) . ?
C41 B1 1.641(5) . ?
C15 C16 1.522(4) . ?
C22 C21 1.522(5) . ?
C24 C25 1.393(5) . ?
C25 C26 1.380(5) . ?
C35 C37 1.387(6) . ?
C35 C36 1.404(5) . ?
C35 B1 1.631(6) . ?
B1 C29 1.636(6) . ?
C19 C18 1.509(5) . ?
C42 C43 1.398(5) . ?
C16 C17 1.515(5) . ?
C29 C30 1.389(5) . ?
C29 C34 1.393(5) . ?
C20 C21 1.520(4) . ?
C27 C28 1.379(5) . ?
C27 C26 1.382(5) . ?
C30 C31 1.393(5) . ?
C34 C33 1.391(6) . ?
C36 C40 1.408(6) . ?
C11 C10 1.371(5) . ?
C46 C45 1.378(5) . ?
C33 C32 1.371(6) . ?
C32 C31 1.370(6) . ?
C43 C44 1.365(7) . ?
C38 C39 1.329(9) . ?
C38 C37 1.450(8) . ?
C39 C40 1.352(8) . ?
C45 C44 1.371(6) . ?
